data_4070842
loop_
_publ_author_name
'Castarlenas, Ricardo'
'Esteruelas, Miguel A.'
'Lalrempuia, Ralte'
'Oliv\'an, Montserrat'
'O\~nate, Enrique'

_publ_section_title
;
 Osmium&#x2212;Allenylidene Complexes Containing an N-Heterocyclic Carbene
 Ligand
;
_journal_issue 4
_journal_name_full Organometallics
_journal_page_first 795
_journal_paper_doi 10.1021/om7010694
_journal_volume 27
_journal_year 2008
_chemical_formula_sum 'C51.5 H70 B Cl2 F4 N2 Os P'
_chemical_formula_weight 1095.97
_chemical_name_systematic
; 
 ? 
;
_space_group_IT_number 9
_symmetry_cell_setting monoclinic
_symmetry_space_group_name_Hall 'C -2yc'
_symmetry_space_group_name_H-M 'C 1 c 1'
_atom_sites_solution_hydrogens geom
_atom_sites_solution_primary direct
_atom_sites_solution_secondary difmap
_audit_creation_method SHELXL-97
_cell_angle_alpha 90.00
_cell_angle_beta 113.325(2)
_cell_angle_gamma 90.00
_cell_formula_units_Z 8
_cell_length_a 22.677(2)
_cell_length_b 22.619(2)
_cell_length_c 21.715(2)
_cell_measurement_reflns_used 2945
_cell_measurement_temperature 105(2)
_cell_measurement_theta_max 17
_cell_measurement_theta_min 2
_cell_volume 10228.0(16)
_computing_cell_refinement 'SAINT+ v. 6.1 (Bruker AXS, 2000)'
_computing_data_collection 'SMART v. 5.625 (Bruker AXS, 2000)'
_computing_data_reduction 'SAINT+ v. 6.1 (Bruker AXS, 2000)'
_computing_molecular_graphics 'XP, SHELXTL v. 6.1 (Bruker, 2000)'
_computing_publication_material 'XCIF, SHELXTL v. 6.1 (Bruker, 2000)'
_computing_structure_refinement 'SHELXL-97 (Sheldrick, 1997)'
_computing_structure_solution 'SHELXS-97 (Sheldrick, 1990)'
_diffrn_ambient_temperature 105(2)
_diffrn_detector_area_resol_mean 8.26
_diffrn_measured_fraction_theta_full 0.999
_diffrn_measured_fraction_theta_max 0.933
_diffrn_measurement_device_type 'Bruker SMART APEX CCD system'
_diffrn_measurement_method '\w rotations with narrow frames'
_diffrn_radiation_monochromator graphite
_diffrn_radiation_source 'fine-focus sealed tube'
_diffrn_radiation_type MoK\a
_diffrn_radiation_wavelength 0.71073
_diffrn_reflns_av_R_equivalents 0.1312
_diffrn_reflns_av_sigmaI/netI 0.2698
_diffrn_reflns_limit_h_max 30
_diffrn_reflns_limit_h_min -29
_diffrn_reflns_limit_k_max 29
_diffrn_reflns_limit_k_min -29
_diffrn_reflns_limit_l_max 29
_diffrn_reflns_limit_l_min -28
_diffrn_reflns_number 63380
_diffrn_reflns_theta_full 27.50
_diffrn_reflns_theta_max 28.96
_diffrn_reflns_theta_min 1.80
_diffrn_standards_decay_% 'no decay'
_exptl_absorpt_coefficient_mu 2.679
_exptl_absorpt_correction_T_max 0.8768
_exptl_absorpt_correction_T_min 0.6319
_exptl_absorpt_correction_type multi-scan
_exptl_absorpt_process_details
;
Absorption correction performed with SADABS program. This is based on the
method of Blessing: Blessing, R. H., Acta Crystallogr., Sect. A 1995, 51, 33.

SADABS: Area-Detector Absorption Correction. Bruker-AXS 
within SAINT+ package, v. 6.1 (2000).
;
_exptl_crystal_colour 'dark orange'
_exptl_crystal_density_diffrn 1.423
_exptl_crystal_density_method 'not measured'
_exptl_crystal_description 'irregular block'
_exptl_crystal_F_000 4472
_exptl_crystal_size_max 0.10
_exptl_crystal_size_mid 0.07
_exptl_crystal_size_min 0.03
_refine_diff_density_max 2.380
_refine_diff_density_min -1.687
_refine_diff_density_rms 0.126
_refine_ls_abs_structure_details 'Flack H D (1983), Acta Cryst. A39, 876-881'
_refine_ls_abs_structure_Flack 0.339(8)
_refine_ls_extinction_method none
_refine_ls_goodness_of_fit_ref 0.767
_refine_ls_hydrogen_treatment mixed
_refine_ls_matrix_type full
_refine_ls_number_parameters 1139
_refine_ls_number_reflns 24370
_refine_ls_number_restraints 209
_refine_ls_restrained_S_all 0.773
_refine_ls_R_factor_all 0.1494
_refine_ls_R_factor_gt 0.0650
_refine_ls_shift/su_max 0.006
_refine_ls_shift/su_mean 0.000
_refine_ls_structure_factor_coef Fsqd
_refine_ls_weighting_details 'calc w=1/[\s^2^(Fo^2^)+(0.0159P)^2^+0.0000P] where P=(Fo^2^+2Fc^2^)/3'
_refine_ls_weighting_scheme calc
_refine_ls_wR_factor_gt 0.0944
_refine_ls_wR_factor_ref 0.1140
_reflns_number_gt 11140
_reflns_number_total 24370
_reflns_threshold_expression >2sigma(I)
_cod_data_source_file om7010694-file002.cif
_cod_data_source_block mae278as
_cod_original_cell_volume 10227.8(17)
_cod_original_sg_symbol_H-M Cc
_cod_original_formula_sum 'C51.50 H70 B Cl2 F4 N2 Os P'
_cod_database_code 4070842

loop_
_symmetry_equiv_pos_as_xyz
'x, y, z'
'x, -y, z+1/2'
'x+1/2, y+1/2, z'
'x+1/2, -y+1/2, z+1/2'

loop_
_atom_site_label
_atom_site_type_symbol
_atom_site_fract_x
_atom_site_fract_y
_atom_site_fract_z
_atom_site_U_iso_or_equiv
_atom_site_adp_type
_atom_site_occupancy
_atom_site_symmetry_multiplicity
_atom_site_calc_flag
_atom_site_refinement_flags
_atom_site_disorder_assembly
_atom_site_disorder_group
Os1 Os 0.771636(19) 0.61584(2) -0.011971(19) 0.02732(15) Uani 1 1 d D . .
H1 H 0.765(5) 0.568(3) 0.038(4) 0.033 Uiso 1 1 d D . .
P1 P 0.8157(2) 0.53304(18) -0.0477(2) 0.0374(12) Uani 1 1 d . . .
Cl1 Cl 0.7191(2) 0.64350(16) -0.12609(19) 0.0353(10) Uani 1 1 d . . .
N1 N 0.7210(7) 0.7360(5) 0.0249(6) 0.031(3) Uani 1 1 d . . .
N2 N 0.6487(6) 0.6703(5) -0.0075(7) 0.039(3) Uani 1 1 d . . .
C1 C 0.8394(5) 0.6357(6) 0.0525(5) 0.028(3) Uani 1 1 d DU . .
C2 C 0.8996(5) 0.6647(6) 0.0947(6) 0.028(3) Uani 1 1 d DU . .
H2 H 0.9060 0.7045 0.0849 0.034 Uiso 1 1 calc R . .
C3 C 0.9483(7) 0.6370(6) 0.1487(7) 0.030(4) Uani 1 1 d . . .
C4 C 1.0074(7) 0.6734(6) 0.1852(7) 0.030(4) Uani 1 1 d . . .
C5 C 1.0326(7) 0.7147(6) 0.1551(8) 0.039(4) Uani 1 1 d . . .
H5 H 1.0124 0.7196 0.1079 0.047 Uiso 1 1 calc R . .
C6 C 1.0857(7) 0.7491(6) 0.1904(8) 0.051(5) Uani 1 1 d . . .
H6 H 1.0999 0.7781 0.1677 0.061 Uiso 1 1 calc R . .
C7 C 1.1161(7) 0.7417(6) 0.2546(7) 0.044(4) Uani 1 1 d U . .
H7 H 1.1530 0.7650 0.2782 0.052 Uiso 1 1 calc R . .
C8 C 1.0952(7) 0.6991(6) 0.2906(8) 0.049(5) Uani 1 1 d . . .
H8 H 1.1175 0.6939 0.3376 0.059 Uiso 1 1 calc R . .
C9 C 1.0409(7) 0.6657(5) 0.2537(7) 0.042(4) Uani 1 1 d . . .
H9 H 1.0264 0.6367 0.2763 0.051 Uiso 1 1 calc R . .
C10 C 0.9466(8) 0.5764(6) 0.1708(8) 0.041(4) Uani 1 1 d . . .
C11 C 0.8949(8) 0.5544(6) 0.1831(7) 0.040(4) Uani 1 1 d . . .
H11 H 0.8599 0.5800 0.1774 0.049 Uiso 1 1 calc R . .
C12 C 0.8925(8) 0.4987(7) 0.2025(8) 0.054(5) Uani 1 1 d . . .
H12 H 0.8577 0.4861 0.2132 0.065 Uiso 1 1 calc R . .
C13 C 0.9403(8) 0.4600(6) 0.2070(8) 0.057(5) Uani 1 1 d . . .
H13 H 0.9384 0.4199 0.2192 0.069 Uiso 1 1 calc R . .
C14 C 0.9929(7) 0.4806(6) 0.1933(7) 0.054(4) Uani 1 1 d . . .
H14 H 1.0262 0.4541 0.1955 0.065 Uiso 1 1 calc R . .
C15 C 0.9955(6) 0.5367(6) 0.1774(6) 0.041(4) Uani 1 1 d . . .
H15 H 1.0320 0.5503 0.1702 0.049 Uiso 1 1 calc R . .
C16 C 0.7114(7) 0.6786(6) 0.0035(7) 0.027(3) Uani 1 1 d U . .
C17 C 0.6664(7) 0.7638(6) 0.0258(7) 0.034(4) Uani 1 1 d U . .
H17 H 0.6615 0.8035 0.0373 0.040 Uiso 1 1 calc R . .
C18 C 0.6212(7) 0.7188(6) 0.0054(6) 0.034(4) Uani 1 1 d U . .
H18 H 0.5779 0.7218 0.0012 0.041 Uiso 1 1 calc R . .
C19 C 0.7856(8) 0.7671(6) 0.0545(8) 0.033(4) Uani 1 1 d . . .
C20 C 0.8114(7) 0.7704(6) 0.1278(7) 0.030(3) Uani 1 1 d U . .
C21 C 0.8674(8) 0.8039(6) 0.1545(8) 0.038(4) Uani 1 1 d . . .
H21 H 0.8863 0.8109 0.2014 0.046 Uiso 1 1 calc R . .
C22 C 0.8959(7) 0.8271(6) 0.1145(7) 0.037(4) Uani 1 1 d . . .
H22 H 0.9354 0.8478 0.1347 0.044 Uiso 1 1 calc R . .
C23 C 0.8698(7) 0.8212(6) 0.0494(9) 0.035(4) Uani 1 1 d . . .
H23 H 0.8910 0.8388 0.0240 0.042 Uiso 1 1 calc R . .
C24 C 0.8138(7) 0.7912(6) 0.0154(8) 0.022(3) Uani 1 1 d . . .
C25 C 0.7804(8) 0.7458(7) 0.1711(7) 0.046(5) Uani 1 1 d . . .
H25 H 0.7430 0.7217 0.1414 0.056 Uiso 1 1 calc R . .
C26 C 0.7542(8) 0.7931(8) 0.2008(8) 0.068(6) Uani 1 1 d . . .
H26A H 0.7242 0.8177 0.1649 0.102 Uiso 1 1 calc R . .
H26B H 0.7895 0.8177 0.2307 0.102 Uiso 1 1 calc R . .
H26C H 0.7317 0.7751 0.2264 0.102 Uiso 1 1 calc R . .
C27 C 0.8259(11) 0.7032(8) 0.2250(9) 0.072(6) Uani 1 1 d . . .
H27A H 0.8620 0.7256 0.2570 0.109 Uiso 1 1 calc R . .
H27B H 0.8420 0.6730 0.2033 0.109 Uiso 1 1 calc R . .
H27C H 0.8022 0.6841 0.2488 0.109 Uiso 1 1 calc R . .
C28 C 0.7835(8) 0.7864(7) -0.0600(9) 0.039(4) Uani 1 1 d . . .
H28 H 0.7460 0.7590 -0.0732 0.046 Uiso 1 1 calc R . .
C29 C 0.8323(8) 0.7619(7) -0.0880(8) 0.046(5) Uani 1 1 d . . .
H29A H 0.8737 0.7819 -0.0658 0.069 Uiso 1 1 calc R . .
H29B H 0.8159 0.7691 -0.1364 0.069 Uiso 1 1 calc R . .
H29C H 0.8379 0.7193 -0.0794 0.069 Uiso 1 1 calc R . .
C30 C 0.7599(9) 0.8481(7) -0.0919(8) 0.054(5) Uani 1 1 d . . .
H30A H 0.7391 0.8442 -0.1408 0.080 Uiso 1 1 calc R . .
H30B H 0.7966 0.8751 -0.0801 0.080 Uiso 1 1 calc R . .
H30C H 0.7290 0.8640 -0.0749 0.080 Uiso 1 1 calc R . .
C31 C 0.6174(8) 0.6127(6) -0.0211(8) 0.025(4) Uani 1 1 d . . .
C32 C 0.6298(8) 0.5725(6) 0.0313(8) 0.033(4) Uani 1 1 d . . .
C33 C 0.5991(7) 0.5175(6) 0.0133(8) 0.031(4) Uani 1 1 d . . .
H33 H 0.6085 0.4872 0.0461 0.037 Uiso 1 1 calc R . .
C34 C 0.5555(7) 0.5067(6) -0.0510(7) 0.029(3) Uani 1 1 d U . .
H34 H 0.5330 0.4702 -0.0610 0.035 Uiso 1 1 calc R . .
C35 C 0.5440(8) 0.5468(7) -0.1000(9) 0.045(4) Uani 1 1 d . . .
H35 H 0.5165 0.5362 -0.1445 0.054 Uiso 1 1 calc R . .
C36 C 0.5701(8) 0.6022(7) -0.0887(9) 0.041(5) Uani 1 1 d . . .
C37 C 0.6686(8) 0.5896(7) 0.1005(8) 0.037(4) Uani 1 1 d U . .
H37 H 0.7014 0.6186 0.0995 0.044 Uiso 1 1 calc R . .
C38 C 0.6305(10) 0.6190(7) 0.1353(9) 0.053(5) Uani 1 1 d . . .
H38A H 0.5974 0.5917 0.1365 0.079 Uiso 1 1 calc R . .
H38B H 0.6101 0.6548 0.1107 0.079 Uiso 1 1 calc R . .
H38C H 0.6592 0.6294 0.1812 0.079 Uiso 1 1 calc R . .
C39 C 0.7053(8) 0.5366(6) 0.1445(8) 0.047(4) Uani 1 1 d . . .
H39A H 0.7258 0.5135 0.1203 0.070 Uiso 1 1 calc R . .
H39B H 0.6750 0.5114 0.1545 0.070 Uiso 1 1 calc R . .
H39C H 0.7381 0.5514 0.1865 0.070 Uiso 1 1 calc R . .
C40 C 0.5563(7) 0.6464(6) -0.1444(7) 0.040(4) Uani 1 1 d . . .
H40 H 0.5924 0.6756 -0.1300 0.048 Uiso 1 1 calc R . .
C41 C 0.4945(7) 0.6798(7) -0.1519(7) 0.057(5) Uani 1 1 d . . .
H41A H 0.4961 0.6901 -0.1075 0.086 Uiso 1 1 calc R . .
H41B H 0.4571 0.6546 -0.1751 0.086 Uiso 1 1 calc R . .
H41C H 0.4910 0.7160 -0.1780 0.086 Uiso 1 1 calc R . .
C42 C 0.5507(9) 0.6200(7) -0.2117(9) 0.055(5) Uani 1 1 d U . .
H42A H 0.5160 0.5907 -0.2267 0.083 Uiso 1 1 calc R . .
H42B H 0.5913 0.6009 -0.2061 0.083 Uiso 1 1 calc R . .
H42C H 0.5412 0.6516 -0.2451 0.083 Uiso 1 1 calc R . .
C43 C 0.7536(7) 0.4958(7) -0.1194(7) 0.055(5) Uani 1 1 d . . .
H43 H 0.7420 0.5249 -0.1570 0.066 Uiso 1 1 calc R . .
C44 C 0.6917(7) 0.4881(6) -0.1071(6) 0.042(4) Uani 1 1 d . . .
H44A H 0.6959 0.4535 -0.0786 0.063 Uiso 1 1 calc R . .
H44B H 0.6552 0.4826 -0.1501 0.063 Uiso 1 1 calc R . .
H44C H 0.6846 0.5234 -0.0848 0.063 Uiso 1 1 calc R . .
C45 C 0.7671(7) 0.4412(6) -0.1469(7) 0.066(5) Uani 1 1 d . . .
H45A H 0.7318 0.4327 -0.1900 0.100 Uiso 1 1 calc R . .
H45B H 0.7715 0.4086 -0.1157 0.100 Uiso 1 1 calc R . .
H45C H 0.8072 0.4456 -0.1536 0.100 Uiso 1 1 calc R . .
C46 C 0.8773(7) 0.5483(6) -0.0818(7) 0.047(4) Uani 1 1 d . . .
H46 H 0.8932 0.5097 -0.0919 0.056 Uiso 1 1 calc R . .
C47 C 0.9336(8) 0.5806(7) -0.0278(8) 0.074(6) Uani 1 1 d . . .
H47A H 0.9178 0.6166 -0.0143 0.111 Uiso 1 1 calc R . .
H47B H 0.9655 0.5911 -0.0459 0.111 Uiso 1 1 calc R . .
H47C H 0.9533 0.5547 0.0112 0.111 Uiso 1 1 calc R . .
C48 C 0.8563(9) 0.5858(8) -0.1427(8) 0.079(6) Uani 1 1 d . . .
H48A H 0.8939 0.5987 -0.1507 0.119 Uiso 1 1 calc R . .
H48B H 0.8334 0.6204 -0.1364 0.119 Uiso 1 1 calc R . .
H48C H 0.8277 0.5629 -0.1814 0.119 Uiso 1 1 calc R . .
C49 C 0.8562(7) 0.4796(6) 0.0213(7) 0.048(4) Uani 1 1 d . . .
H49 H 0.8807 0.5035 0.0623 0.057 Uiso 1 1 calc R . .
C50 C 0.9010(9) 0.4381(7) 0.0133(9) 0.078(6) Uani 1 1 d . . .
H50A H 0.8808 0.4180 -0.0301 0.118 Uiso 1 1 calc R . .
H50B H 0.9133 0.4088 0.0495 0.118 Uiso 1 1 calc R . .
H50C H 0.9393 0.4593 0.0150 0.118 Uiso 1 1 calc R . .
C51 C 0.8050(8) 0.4440(7) 0.0365(9) 0.059(5) Uani 1 1 d . . .
H51A H 0.8260 0.4217 0.0782 0.088 Uiso 1 1 calc R . .
H51B H 0.7831 0.4165 -0.0004 0.088 Uiso 1 1 calc R . .
H51C H 0.7735 0.4713 0.0414 0.088 Uiso 1 1 calc R . .
Os2 Os 0.79372(2) 0.89337(3) 0.61015(2) 0.03888(19) Uani 1 1 d D A .
H3 H 0.789(5) 0.948(3) 0.562(4) 0.047 Uiso 1 1 d D . .
P2 P 0.7470(2) 0.9743(2) 0.6471(3) 0.0517(14) Uani 1 1 d D . .
Cl2 Cl 0.8378(2) 0.86315(18) 0.7238(2) 0.0474(11) Uani 1 1 d . . .
N3 N 0.8496(6) 0.7741(6) 0.5821(6) 0.035(3) Uani 1 1 d . A .
N4 N 0.9229(6) 0.8413(5) 0.6175(6) 0.031(3) Uani 1 1 d . A .
C52 C 0.7299(5) 0.8717(7) 0.5429(5) 0.046(4) Uani 1 1 d DU . .
C53 C 0.6727(5) 0.8430(7) 0.4939(6) 0.049(4) Uani 1 1 d D A .
H53 H 0.6654 0.8035 0.5040 0.059 Uiso 1 1 calc R . .
C54 C 0.6283(7) 0.8656(7) 0.4355(7) 0.037(4) Uani 1 1 d . . .
C55 C 0.6348(8) 0.9249(6) 0.4114(8) 0.039(4) Uani 1 1 d . A .
C56 C 0.6910(7) 0.9478(7) 0.4100(8) 0.045(5) Uani 1 1 d . . .
H56 H 0.7286 0.9239 0.4256 0.055 Uiso 1 1 calc R A .
C57 C 0.6944(8) 1.0040(7) 0.3866(8) 0.056(5) Uani 1 1 d . A .
H57 H 0.7347 1.0191 0.3901 0.067 Uiso 1 1 calc R . .
C58 C 0.6419(8) 1.0374(7) 0.3594(9) 0.070(6) Uani 1 1 d . . .
H58 H 0.6442 1.0753 0.3415 0.084 Uiso 1 1 calc R A .
C59 C 0.5856(8) 1.0168(7) 0.3575(8) 0.074(5) Uani 1 1 d . A .
H59 H 0.5488 1.0416 0.3408 0.089 Uiso 1 1 calc R . .
C60 C 0.5801(7) 0.9611(7) 0.3792(7) 0.051(4) Uani 1 1 d . . .
H60 H 0.5387 0.9464 0.3726 0.061 Uiso 1 1 calc R A .
C61 C 0.5696(7) 0.8281(6) 0.3943(7) 0.031(4) Uani 1 1 d . A .
C62 C 0.5417(7) 0.7940(6) 0.4260(8) 0.036(4) Uani 1 1 d . . .
H62 H 0.5586 0.7919 0.4735 0.044 Uiso 1 1 calc R A .
C63 C 0.4864(8) 0.7613(6) 0.3865(10) 0.056(5) Uani 1 1 d . A .
H63 H 0.4660 0.7360 0.4070 0.067 Uiso 1 1 calc R . .
C64 C 0.4634(6) 0.7666(7) 0.3191(7) 0.044(4) Uani 1 1 d . . .
H64 H 0.4247 0.7467 0.2927 0.052 Uiso 1 1 calc R A .
C65 C 0.4927(7) 0.7986(6) 0.2883(8) 0.054(5) Uani 1 1 d . A .
H65 H 0.4774 0.7986 0.2408 0.065 Uiso 1 1 calc R . .
C66 C 0.5446(7) 0.8312(6) 0.3256(8) 0.047(4) Uani 1 1 d . . .
H66 H 0.5640 0.8565 0.3041 0.057 Uiso 1 1 calc R A .
C67 C 0.8547(8) 0.8349(7) 0.5968(8) 0.047(4) Uani 1 1 d U . .
C68 C 0.9077(7) 0.7481(6) 0.5916(7) 0.040(4) Uani 1 1 d . . .
H68 H 0.9140 0.7081 0.5823 0.048 Uiso 1 1 calc R A .
C69 C 0.9515(7) 0.7877(6) 0.6154(6) 0.042(4) Uani 1 1 d . A .
H69 H 0.9963 0.7812 0.6293 0.051 Uiso 1 1 calc R . .
C70 C 0.7909(7) 0.7433(6) 0.5460(7) 0.028(4) Uani 1 1 d . . .
C71 C 0.7631(8) 0.7159(7) 0.5846(9) 0.038(4) Uani 1 1 d . A .
C72 C 0.7036(9) 0.6840(7) 0.5501(9) 0.050(5) Uani 1 1 d . . .
H72 H 0.6813 0.6652 0.5737 0.060 Uiso 1 1 calc R A .
C73 C 0.6799(9) 0.6824(7) 0.4770(9) 0.054(5) Uani 1 1 d U A .
H73 H 0.6411 0.6619 0.4522 0.064 Uiso 1 1 calc R . .
C74 C 0.7109(8) 0.7088(6) 0.4447(8) 0.053(5) Uani 1 1 d . . .
H74 H 0.6944 0.7068 0.3971 0.063 Uiso 1 1 calc R A .
C75 C 0.7686(8) 0.7402(6) 0.4799(8) 0.045(4) Uani 1 1 d U A .
C76 C 0.7879(8) 0.7156(6) 0.6595(8) 0.032(4) Uani 1 1 d . . .
H76 H 0.8216 0.7469 0.6765 0.038 Uiso 1 1 calc R A .
C77 C 0.7378(8) 0.7287(7) 0.6867(8) 0.054(5) Uani 1 1 d . A .
H77A H 0.7111 0.6935 0.6821 0.080 Uiso 1 1 calc R . .
H77B H 0.7108 0.7615 0.6616 0.080 Uiso 1 1 calc R . .
H77C H 0.7589 0.7395 0.7342 0.080 Uiso 1 1 calc R . .
C78 C 0.8194(8) 0.6573(7) 0.6868(8) 0.051(5) Uani 1 1 d . A .
H78A H 0.8567 0.6519 0.6753 0.077 Uiso 1 1 calc R . .
H78B H 0.7887 0.6252 0.6671 0.077 Uiso 1 1 calc R . .
H78C H 0.8333 0.6569 0.7356 0.077 Uiso 1 1 calc R . .
C79 C 0.8002(9) 0.7684(8) 0.4384(8) 0.056(5) Uani 1 1 d . . .
H79 H 0.8302 0.7992 0.4670 0.067 Uiso 1 1 calc R A .
C80 C 0.7530(11) 0.8002(8) 0.3722(10) 0.084(7) Uani 1 1 d . A .
H80A H 0.7239 0.8263 0.3830 0.126 Uiso 1 1 calc R . .
H80B H 0.7279 0.7704 0.3396 0.126 Uiso 1 1 calc R . .
H80C H 0.7780 0.8237 0.3531 0.126 Uiso 1 1 calc R . .
C81 C 0.8400(8) 0.7258(7) 0.4159(8) 0.064(5) Uani 1 1 d . A .
H81A H 0.8113 0.6998 0.3807 0.096 Uiso 1 1 calc R . .
H81B H 0.8675 0.7020 0.4542 0.096 Uiso 1 1 calc R . .
H81C H 0.8669 0.7484 0.3983 0.096 Uiso 1 1 calc R . .
C82 C 0.9561(8) 0.8980(6) 0.6368(8) 0.027(4) Uani 1 1 d . . .
C83 C 0.9931(8) 0.9112(8) 0.7004(9) 0.034(4) Uani 1 1 d . A .
C84 C 1.0278(8) 0.9638(6) 0.7120(8) 0.041(4) Uani 1 1 d . . .
H84 H 1.0593 0.9712 0.7557 0.049 Uiso 1 1 calc R A .
C85 C 1.0184(7) 1.0042(6) 0.6641(8) 0.040(4) Uani 1 1 d . A .
H85 H 1.0377 1.0421 0.6758 0.049 Uiso 1 1 calc R . .
C86 C 0.9806(7) 0.9913(6) 0.5973(8) 0.036(4) Uani 1 1 d . . .
H86 H 0.9780 1.0180 0.5625 0.043 Uiso 1 1 calc R A .
C87 C 0.9461(8) 0.9375(7) 0.5826(8) 0.036(4) Uani 1 1 d . A .
C88 C 1.0090(8) 0.8661(7) 0.7594(8) 0.046(5) Uani 1 1 d . . .
H88 H 0.9751 0.8347 0.7441 0.055 Uiso 1 1 calc R A .
C89 C 1.0053(7) 0.8943(6) 0.8199(7) 0.049(5) Uani 1 1 d . A .
H89A H 1.0388 0.9244 0.8374 0.073 Uiso 1 1 calc R . .
H89B H 1.0115 0.8641 0.8544 0.073 Uiso 1 1 calc R . .
H89C H 0.9631 0.9128 0.8077 0.073 Uiso 1 1 calc R . .
C90 C 1.0747(7) 0.8347(6) 0.7758(7) 0.047(4) Uani 1 1 d . A .
H90A H 1.0853 0.8105 0.8162 0.070 Uiso 1 1 calc R . .
H90B H 1.1082 0.8646 0.7835 0.070 Uiso 1 1 calc R . .
H90C H 1.0718 0.8094 0.7381 0.070 Uiso 1 1 calc R . .
C91 C 0.9032(8) 0.9212(7) 0.5071(8) 0.041(4) Uani 1 1 d . . .
H91 H 0.8658 0.8973 0.5064 0.049 Uiso 1 1 calc R A .
C92 C 0.9426(10) 0.8826(7) 0.4787(9) 0.052(5) Uani 1 1 d . A .
H92A H 0.9601 0.8485 0.5082 0.078 Uiso 1 1 calc R . .
H92B H 0.9780 0.9060 0.4762 0.078 Uiso 1 1 calc R . .
H92C H 0.9149 0.8688 0.4338 0.078 Uiso 1 1 calc R . .
C93 C 0.8765(8) 0.9771(7) 0.4629(8) 0.053(5) Uani 1 1 d . A .
H93A H 0.9107 1.0066 0.4733 0.080 Uiso 1 1 calc R . .
H93B H 0.8410 0.9936 0.4723 0.080 Uiso 1 1 calc R . .
H93C H 0.8611 0.9662 0.4155 0.080 Uiso 1 1 calc R . .
C94A C 0.6964(7) 1.0294(8) 0.5840(7) 0.054(6) Uiso 0.594(11) 1 d PDU A 1
H94A H 0.6865 1.0606 0.6111 0.065 Uiso 0.594(11) 1 calc PR A 1
C95A C 0.7343(9) 1.0613(11) 0.5498(12) 0.043(6) Uiso 0.594(11) 1 d PDU A 1
H95A H 0.7045 1.0805 0.5088 0.052 Uiso 0.594(11) 1 calc PR A 1
H95B H 0.7609 1.0328 0.5383 0.052 Uiso 0.594(11) 1 calc PR A 1
H95C H 0.7620 1.0913 0.5802 0.052 Uiso 0.594(11) 1 calc PR A 1
C96A C 0.6319(7) 1.0057(9) 0.5383(9) 0.047(6) Uiso 0.594(11) 1 d PDU A 1
H96A H 0.6377 0.9755 0.5088 0.056 Uiso 0.594(11) 1 calc PR A 1
H96B H 0.6057 1.0381 0.5110 0.056 Uiso 0.594(11) 1 calc PR A 1
H96C H 0.6104 0.9883 0.5651 0.056 Uiso 0.594(11) 1 calc PR A 1
C94B C 0.7179(11) 1.0294(10) 0.5813(11) 0.058(7) Uiso 0.406(11) 1 d PDU A 2
H94B H 0.6984 1.0027 0.5417 0.070 Uiso 0.406(11) 1 calc PR A 2
C95B C 0.7656(17) 1.0622(16) 0.560(2) 0.057(10) Uiso 0.406(11) 1 d PDU A 2
H95D H 0.8008 1.0356 0.5636 0.068 Uiso 0.406(11) 1 calc PR A 2
H95E H 0.7828 1.0963 0.5900 0.068 Uiso 0.406(11) 1 calc PR A 2
H95F H 0.7438 1.0759 0.5140 0.068 Uiso 0.406(11) 1 calc PR A 2
C96B C 0.6583(15) 1.0650(15) 0.574(2) 0.054(9) Uiso 0.406(11) 1 d PDU A 2
H96D H 0.6375 1.0801 0.5285 0.065 Uiso 0.406(11) 1 calc PR A 2
H96E H 0.6709 1.0982 0.6060 0.065 Uiso 0.406(11) 1 calc PR A 2
H96F H 0.6283 1.0395 0.5844 0.065 Uiso 0.406(11) 1 calc PR A 2
C97A C 0.8174(6) 1.0211(8) 0.7050(6) 0.045(6) Uiso 0.594(11) 1 d PDU A 1
H97A H 0.7992 1.0619 0.6943 0.054 Uiso 0.594(11) 1 calc PR A 1
C98A C 0.8377(9) 1.0191(9) 0.7817(6) 0.039(5) Uiso 0.594(11) 1 d PDU A 1
H98A H 0.8662 1.0525 0.8024 0.047 Uiso 0.594(11) 1 calc PR A 1
H98B H 0.8604 0.9819 0.7993 0.047 Uiso 0.594(11) 1 calc PR A 1
H98C H 0.7995 1.0215 0.7920 0.047 Uiso 0.594(11) 1 calc PR A 1
C99A C 0.8746(8) 1.0254(9) 0.6852(8) 0.023(5) Uiso 0.594(11) 1 d PDU A 1
H99A H 0.9000 0.9889 0.6982 0.027 Uiso 0.594(11) 1 calc PR A 1
H99B H 0.9014 1.0591 0.7081 0.027 Uiso 0.594(11) 1 calc PR A 1
H99C H 0.8593 1.0308 0.6366 0.027 Uiso 0.594(11) 1 calc PR A 1
C97B C 0.8046(9) 1.0027(10) 0.7257(8) 0.063(8) Uiso 0.406(11) 1 d PDU A 2
H97B H 0.8145 0.9704 0.7599 0.076 Uiso 0.406(11) 1 calc PR A 2
C98B C 0.7663(14) 1.0501(14) 0.7436(19) 0.058(9) Uiso 0.406(11) 1 d PDU A 2
H98D H 0.7685 1.0873 0.7215 0.069 Uiso 0.406(11) 1 calc PR A 2
H98E H 0.7843 1.0559 0.7923 0.069 Uiso 0.406(11) 1 calc PR A 2
H98F H 0.7214 1.0375 0.7286 0.069 Uiso 0.406(11) 1 calc PR A 2
C99B C 0.8677(12) 1.0240(13) 0.7243(18) 0.049(8) Uiso 0.406(11) 1 d PDU A 2
H99D H 0.8965 1.0366 0.7693 0.058 Uiso 0.406(11) 1 calc PR A 2
H99E H 0.8594 1.0573 0.6932 0.058 Uiso 0.406(11) 1 calc PR A 2
H99F H 0.8877 0.9917 0.7094 0.058 Uiso 0.406(11) 1 calc PR A 2
C100 C 0.7020(6) 0.9563(6) 0.7007(7) 0.040(6) Uiso 0.623(13) 1 d PDU A 1
H100 H 0.7352 0.9438 0.7450 0.048 Uiso 0.623(13) 1 calc PR A 1
C101 C 0.6663(8) 1.0085(6) 0.7158(9) 0.044(6) Uiso 0.623(13) 1 d PDU A 1
H101 H 0.6540 0.9979 0.7529 0.053 Uiso 0.623(13) 1 calc PR A 1
H102 H 0.6277 1.0175 0.6758 0.053 Uiso 0.623(13) 1 calc PR A 1
H103 H 0.6944 1.0432 0.7282 0.053 Uiso 0.623(13) 1 calc PR A 1
C102 C 0.6593(9) 0.9023(6) 0.6729(10) 0.049(6) Uiso 0.623(13) 1 d PDU A 1
H104 H 0.6314 0.8967 0.6973 0.059 Uiso 0.623(13) 1 calc PR A 1
H105 H 0.6863 0.8672 0.6785 0.059 Uiso 0.623(13) 1 calc PR A 1
H106 H 0.6329 0.9083 0.6252 0.059 Uiso 0.623(13) 1 calc PR A 1
C103 C 0.6778(9) 0.9413(12) 0.6606(11) 0.038(7) Uiso 0.377(13) 1 d PDU A 2
H107 H 0.6568 0.9778 0.6683 0.045 Uiso 0.377(13) 1 calc PR A 2
C104 C 0.6214(16) 0.9132(17) 0.6022(13) 0.046(9) Uiso 0.377(13) 1 d PDU A 2
H111 H 0.5829 0.9141 0.6121 0.055 Uiso 0.377(13) 1 calc PR A 2
H112 H 0.6319 0.8721 0.5963 0.055 Uiso 0.377(13) 1 calc PR A 2
H113 H 0.6135 0.9354 0.5609 0.055 Uiso 0.377(13) 1 calc PR A 2
C105 C 0.693(2) 0.9082(18) 0.7273(12) 0.058(9) Uiso 0.377(13) 1 d PDU A 2
H108 H 0.7346 0.8889 0.7414 0.070 Uiso 0.377(13) 1 calc PR A 2
H109 H 0.6595 0.8783 0.7210 0.070 Uiso 0.377(13) 1 calc PR A 2
H110 H 0.6933 0.9364 0.7618 0.070 Uiso 0.377(13) 1 calc PR A 2
B1A B 0.0593(6) 0.6739(5) 0.6077(6) 0.089(6) Uiso 0.681(11) 1 d PDU B 1
F1A F 0.0993(5) 0.6331(5) 0.5954(6) 0.101(5) Uiso 0.681(11) 1 d PDU B 1
F2A F 0.0117(5) 0.6919(5) 0.5467(5) 0.107(6) Uiso 0.681(11) 1 d PDU B 1
F3A F 0.0937(5) 0.7237(4) 0.6398(5) 0.062(4) Uiso 0.681(11) 1 d PDU B 1
F4A F 0.0319(7) 0.6481(7) 0.6485(7) 0.136(6) Uiso 0.681(11) 1 d PDU B 1
B1B B 0.0709(10) 0.6683(9) 0.6347(10) 0.100(7) Uiso 0.319(11) 1 d PDU B 2
F2B F 0.1114(12) 0.6293(11) 0.6825(12) 0.119(12) Uiso 0.319(11) 1 d PDU B 2
F1B F 0.0799(15) 0.6634(13) 0.5749(11) 0.133(8) Uiso 0.319(11) 1 d PDU B 2
F3B F 0.0843(13) 0.7256(9) 0.6604(13) 0.082(8) Uiso 0.319(11) 1 d PDU B 2
F4B F 0.0069(9) 0.6542(13) 0.6222(14) 0.119(9) Uiso 0.319(11) 1 d PDU B 2
B2 B 0.0258(4) 0.8599(3) 0.0323(4) 0.043(5) Uani 1 1 d D . .
F5A F -0.0312(4) 0.8835(5) -0.0166(5) 0.037(3) Uiso 0.50 1 d PD C 1
F8A F 0.0255(7) 0.8747(6) 0.0956(5) 0.057(5) Uiso 0.50 1 d PD C 1
F7A F 0.0245(8) 0.7983(3) 0.0275(7) 0.056(7) Uiso 0.50 1 d PD C 1
F6A F 0.0792(4) 0.8826(5) 0.0263(7) 0.045(4) Uiso 0.50 1 d PD C 1
F5B F -0.0284(6) 0.8946(6) 0.0111(8) 0.087(7) Uiso 0.50 1 d PD C 2
F6B F 0.0578(6) 0.8664(5) -0.0117(6) 0.049(4) Uiso 0.50 1 d PD C 2
F7B F 0.0108(7) 0.8006(4) 0.0352(8) 0.050(6) Uiso 0.50 1 d PD C 2
F8B F 0.0699(7) 0.8781(7) 0.0959(5) 0.089(7) Uiso 0.50 1 d PD C 2
C110 C 0.9851(8) 0.6255(7) 0.4254(7) 0.076(5) Uiso 1 1 d . . .
H114 H 0.9988 0.5945 0.4605 0.091 Uiso 1 1 calc R . .
H115 H 0.9625 0.6566 0.4397 0.091 Uiso 1 1 calc R . .
Cl3 Cl 0.9338(2) 0.59566(19) 0.3529(2) 0.0926(14) Uiso 1 1 d . . .
Cl4 Cl 1.0523(3) 0.6557(2) 0.4191(3) 0.1132(17) Uiso 1 1 d . . .

loop_
_atom_site_aniso_label
_atom_site_aniso_U_11
_atom_site_aniso_U_22
_atom_site_aniso_U_33
_atom_site_aniso_U_23
_atom_site_aniso_U_13
_atom_site_aniso_U_12
Os1 0.0236(4) 0.0323(3) 0.0207(3) 0.0006(3) 0.0031(3) -0.0037(3)
P1 0.041(3) 0.040(3) 0.023(3) 0.0049(19) 0.004(2) -0.007(2)
Cl1 0.039(2) 0.038(2) 0.024(2) 0.0067(16) 0.0066(18) -0.0019(17)
N1 0.036(8) 0.029(7) 0.022(7) -0.003(5) 0.006(6) -0.004(6)
N2 0.032(8) 0.027(7) 0.055(9) 0.009(6) 0.015(7) 0.000(6)
C1 0.029(3) 0.028(3) 0.028(3) 0.0005(10) 0.0113(16) -0.0003(10)
C2 0.028(4) 0.029(4) 0.028(4) 0.0003(19) 0.011(2) -0.0008(19)
C3 0.042(9) 0.023(8) 0.034(8) 0.003(6) 0.024(7) 0.000(6)
C4 0.027(9) 0.027(9) 0.033(9) 0.000(7) 0.009(7) 0.003(6)
C5 0.032(9) 0.045(9) 0.057(10) -0.004(7) 0.035(8) -0.011(7)
C6 0.031(9) 0.040(9) 0.074(12) 0.013(8) 0.013(8) -0.016(7)
C7 0.042(4) 0.043(4) 0.045(4) 0.000(2) 0.016(2) -0.002(2)
C8 0.042(11) 0.032(9) 0.048(11) -0.009(7) -0.010(8) -0.003(7)
C9 0.039(9) 0.018(7) 0.051(10) 0.016(7) -0.002(7) 0.003(6)
C10 0.035(10) 0.019(8) 0.058(11) 0.000(7) 0.005(8) -0.016(7)
C11 0.057(13) 0.028(9) 0.023(8) 0.017(6) 0.002(8) 0.007(8)
C12 0.048(12) 0.047(11) 0.047(10) 0.018(8) -0.002(9) -0.021(8)
C13 0.053(12) 0.018(9) 0.070(12) 0.007(8) -0.009(9) -0.011(8)
C14 0.056(11) 0.020(9) 0.065(10) -0.005(7) 0.001(8) 0.003(7)
C15 0.017(7) 0.031(9) 0.058(10) 0.004(7) -0.003(7) -0.003(6)
C16 0.028(4) 0.027(4) 0.026(4) 0.0007(19) 0.010(2) -0.0018(19)
C17 0.033(4) 0.033(4) 0.035(4) 0.000(2) 0.014(2) 0.001(2)
C18 0.033(4) 0.035(4) 0.034(4) 0.0001(19) 0.014(2) 0.002(2)
C19 0.027(9) 0.014(7) 0.063(12) -0.001(7) 0.023(8) -0.006(6)
C20 0.030(4) 0.029(4) 0.029(4) -0.0003(19) 0.010(2) -0.0009(19)
C21 0.038(9) 0.040(9) 0.024(9) -0.013(7) -0.001(7) -0.006(7)
C22 0.019(7) 0.046(9) 0.031(8) 0.005(7) -0.006(6) -0.008(6)
C23 0.015(8) 0.033(9) 0.055(12) 0.014(8) 0.011(8) 0.002(6)
C24 0.014(7) 0.028(8) 0.028(9) 0.005(6) 0.012(7) -0.001(6)
C25 0.041(10) 0.064(11) 0.016(8) -0.010(8) -0.008(7) -0.007(8)
C26 0.075(14) 0.091(14) 0.051(11) 0.002(10) 0.038(10) 0.005(11)
C27 0.092(16) 0.092(15) 0.047(13) -0.008(11) 0.042(12) -0.005(12)
C28 0.018(9) 0.047(10) 0.052(12) 0.020(8) 0.015(9) -0.010(7)
C29 0.028(10) 0.063(11) 0.063(13) 0.000(9) 0.034(10) 0.011(8)
C30 0.062(12) 0.057(11) 0.034(10) 0.002(8) 0.011(9) 0.004(9)
C31 0.013(7) 0.029(8) 0.021(8) 0.001(6) -0.007(6) -0.006(6)
C32 0.035(10) 0.036(9) 0.044(10) -0.004(7) 0.033(9) -0.006(7)
C33 0.020(8) 0.038(9) 0.034(9) 0.007(7) 0.011(7) 0.013(7)
C34 0.028(4) 0.029(4) 0.030(4) 0.0008(19) 0.012(2) -0.0021(19)
C35 0.022(9) 0.053(11) 0.053(11) -0.002(8) 0.009(8) -0.003(8)
C36 0.030(9) 0.041(11) 0.044(11) -0.007(8) 0.007(8) -0.009(7)
C37 0.036(4) 0.037(4) 0.036(4) 0.000(2) 0.014(2) -0.002(2)
C38 0.042(11) 0.064(11) 0.054(11) -0.010(9) 0.020(9) 0.003(9)
C39 0.046(10) 0.061(11) 0.042(10) 0.003(8) 0.026(8) 0.009(8)
C40 0.030(9) 0.056(11) 0.017(7) 0.013(7) -0.010(6) -0.018(7)
C41 0.016(8) 0.071(12) 0.060(11) 0.032(9) -0.011(7) -0.007(8)
C42 0.055(5) 0.055(5) 0.055(5) 0.002(2) 0.020(3) -0.002(2)
C43 0.052(10) 0.078(12) 0.031(8) -0.018(8) 0.014(8) 0.009(9)
C44 0.060(10) 0.032(8) 0.013(7) -0.009(6) -0.008(7) -0.002(7)
C45 0.054(11) 0.061(11) 0.072(12) -0.018(9) 0.012(9) -0.005(9)
C46 0.050(10) 0.046(10) 0.047(10) -0.001(8) 0.022(8) 0.011(8)
C47 0.073(13) 0.075(14) 0.104(15) 0.043(12) 0.066(12) 0.024(10)
C48 0.091(16) 0.066(13) 0.118(15) 0.039(12) 0.083(13) 0.040(11)
C49 0.040(9) 0.026(8) 0.051(9) 0.007(7) -0.010(7) -0.004(7)
C50 0.093(14) 0.049(11) 0.068(12) 0.010(9) 0.005(10) 0.024(10)
C51 0.073(13) 0.046(10) 0.059(11) 0.003(8) 0.028(10) -0.030(9)
Os2 0.0215(4) 0.0636(4) 0.0265(4) 0.0003(3) 0.0041(3) -0.0037(3)
P2 0.035(3) 0.077(3) 0.046(3) 0.020(3) 0.019(3) 0.019(2)
Cl2 0.040(3) 0.062(3) 0.030(2) -0.0062(19) 0.0036(19) -0.0004(19)
N3 0.020(7) 0.059(9) 0.030(7) 0.000(6) 0.015(6) 0.012(6)
N4 0.023(7) 0.038(8) 0.031(7) -0.003(6) 0.009(6) -0.002(6)
C52 0.048(5) 0.047(5) 0.045(5) 0.002(2) 0.020(2) -0.002(2)
C53 0.028(8) 0.079(11) 0.037(8) 0.023(8) 0.011(7) -0.015(8)
C54 0.019(8) 0.069(11) 0.021(8) -0.004(7) 0.004(6) 0.002(7)
C55 0.043(11) 0.013(8) 0.048(10) 0.002(6) 0.005(9) -0.001(7)
C56 0.021(8) 0.044(10) 0.045(10) -0.007(8) -0.015(7) 0.006(7)
C57 0.047(11) 0.040(10) 0.052(11) 0.010(8) -0.011(8) -0.021(8)
C58 0.041(11) 0.038(10) 0.100(15) 0.020(9) -0.005(10) -0.002(8)
C59 0.060(12) 0.029(10) 0.125(17) 0.020(10) 0.027(12) 0.026(9)
C60 0.026(8) 0.054(12) 0.062(11) -0.008(9) 0.006(8) 0.011(8)
C61 0.021(8) 0.033(9) 0.033(9) 0.013(7) 0.004(7) 0.008(6)
C62 0.012(7) 0.053(10) 0.049(10) -0.004(8) 0.018(7) 0.000(7)
C63 0.026(9) 0.024(8) 0.130(17) 0.004(9) 0.044(11) 0.001(7)
C64 0.014(7) 0.069(12) 0.033(9) 0.008(8) -0.006(6) 0.010(7)
C65 0.040(10) 0.036(9) 0.056(11) 0.004(8) -0.013(8) 0.006(7)
C66 0.041(10) 0.036(9) 0.051(10) -0.002(7) 0.004(8) -0.013(7)
C67 0.047(5) 0.047(5) 0.045(5) 0.001(2) 0.018(3) -0.004(2)
C68 0.041(9) 0.027(8) 0.044(9) -0.028(7) 0.009(7) -0.012(7)
C69 0.042(9) 0.050(10) 0.036(9) -0.007(7) 0.016(8) -0.004(8)
C70 0.019(8) 0.043(9) 0.019(8) -0.003(6) 0.004(6) -0.013(6)
C71 0.012(8) 0.046(10) 0.042(11) -0.004(8) -0.005(7) -0.006(7)
C72 0.068(14) 0.048(11) 0.040(12) 0.015(8) 0.027(11) 0.011(9)
C73 0.053(5) 0.053(5) 0.054(5) 0.000(2) 0.020(3) -0.001(2)
C74 0.068(13) 0.047(10) 0.029(9) 0.016(7) 0.005(9) -0.030(9)
C75 0.045(4) 0.045(4) 0.045(4) 0.001(2) 0.016(2) -0.001(2)
C76 0.040(11) 0.031(9) 0.029(10) -0.003(7) 0.018(8) 0.003(7)
C77 0.063(14) 0.042(10) 0.043(12) -0.006(8) 0.007(10) -0.005(9)
C78 0.052(11) 0.054(11) 0.031(10) 0.002(8) -0.002(8) 0.008(8)
C79 0.069(13) 0.063(12) 0.022(9) -0.012(8) 0.005(9) -0.034(10)
C80 0.110(19) 0.079(14) 0.063(15) 0.002(11) 0.034(14) 0.028(13)
C81 0.071(13) 0.066(12) 0.063(12) 0.020(9) 0.036(11) -0.009(10)
C82 0.022(8) 0.037(9) 0.022(9) -0.006(6) 0.009(7) -0.008(6)
C83 0.019(8) 0.057(10) 0.036(9) 0.015(8) 0.019(7) 0.017(8)
C84 0.028(9) 0.038(9) 0.044(10) 0.013(8) 0.002(7) 0.001(7)
C85 0.022(7) 0.026(8) 0.057(11) -0.004(7) -0.002(7) -0.011(6)
C86 0.029(9) 0.032(9) 0.047(10) 0.012(7) 0.017(8) -0.006(7)
C87 0.020(8) 0.043(10) 0.027(8) 0.003(7) -0.012(6) 0.013(7)
C88 0.025(9) 0.040(10) 0.074(13) -0.011(8) 0.021(9) -0.002(7)
C89 0.038(9) 0.069(12) 0.026(7) 0.015(7) -0.001(7) 0.003(8)
C90 0.035(9) 0.040(9) 0.041(9) 0.014(7) -0.012(7) 0.009(7)
C91 0.033(8) 0.059(11) 0.028(8) -0.002(7) 0.009(7) -0.022(7)
C92 0.049(12) 0.056(11) 0.046(10) -0.011(8) 0.016(9) -0.018(9)
C93 0.048(11) 0.066(12) 0.026(9) 0.006(8) -0.007(7) -0.013(9)
B2 0.040(10) 0.049(10) 0.046(14) 0.005(7) 0.024(11) 0.010(9)

loop_
_atom_type_symbol
_atom_type_description
_atom_type_scat_dispersion_real
_atom_type_scat_dispersion_imag
_atom_type_scat_source
C C 0.0033 0.0016 'International Tables Vol C Tables 4.2.6.8 and 6.1.1.4'
H H 0.0000 0.0000 'International Tables Vol C Tables 4.2.6.8 and 6.1.1.4'
B B 0.0013 0.0007 'International Tables Vol C Tables 4.2.6.8 and 6.1.1.4'
N N 0.0061 0.0033 'International Tables Vol C Tables 4.2.6.8 and 6.1.1.4'
F F 0.0171 0.0103 'International Tables Vol C Tables 4.2.6.8 and 6.1.1.4'
P P 0.1023 0.0942 'International Tables Vol C Tables 4.2.6.8 and 6.1.1.4'
Os Os -1.2165 7.6030 'International Tables Vol C Tables 4.2.6.8 and 6.1.1.4'
Cl Cl 0.1484 0.1585 'International Tables Vol C Tables 4.2.6.8 and 6.1.1.4'

loop_
_geom_angle_atom_site_label_1
_geom_angle_atom_site_label_2
_geom_angle_atom_site_label_3
_geom_angle
C1 Os1 C16 97.2(6)
C1 Os1 Cl1 135.8(5)
C16 Os1 Cl1 84.2(4)
C1 Os1 P1 96.8(5)
C16 Os1 P1 165.6(4)
Cl1 Os1 P1 88.20(14)
C1 Os1 H1 85(4)
C16 Os1 H1 96(3)
Cl1 Os1 H1 139(4)
P1 Os1 H1 82(3)
C43 P1 C46 101.1(7)
C43 P1 C49 110.6(7)
C46 P1 C49 103.4(7)
C43 P1 Os1 110.8(5)
C46 P1 Os1 117.5(5)
C49 P1 Os1 112.6(5)
C16 N1 C17 114.3(13)
C16 N1 C19 125.4(13)
C17 N1 C19 119.8(11)
C18 N2 C16 113.0(12)
C18 N2 C31 122.9(14)
C16 N2 C31 123.4(13)
C2 C1 Os1 163.9(11)
C3 C2 C1 123.7(12)
C3 C2 H2 118.1
C1 C2 H2 118.1
C2 C3 C10 125.5(13)
C2 C3 C4 116.2(11)
C10 C3 C4 118.3(13)
C5 C4 C9 115.9(14)
C5 C4 C3 124.6(14)
C9 C4 C3 119.5(12)
C6 C5 C4 123.3(16)
C6 C5 H5 118.3
C4 C5 H5 118.3
C7 C6 C5 119.8(14)
C7 C6 H6 120.1
C5 C6 H6 120.1
C6 C7 C8 121.6(14)
C6 C7 H7 119.2
C8 C7 H7 119.2
C9 C8 C7 117.2(14)
C9 C8 H8 121.4
C7 C8 H8 121.4
C4 C9 C8 122.0(13)
C4 C9 H9 119.0
C8 C9 H9 119.0
C15 C10 C11 116.6(13)
C15 C10 C3 121.1(13)
C11 C10 C3 122.1(14)
C12 C11 C10 122.6(16)
C12 C11 H11 118.7
C10 C11 H11 118.7
C11 C12 C13 119.8(15)
C11 C12 H12 120.1
C13 C12 H12 120.1
C12 C13 C14 118.9(14)
C12 C13 H13 120.5
C14 C13 H13 120.5
C15 C14 C13 120.0(14)
C15 C14 H14 120.0
C13 C14 H14 120.0
C14 C15 C10 121.9(14)
C14 C15 H15 119.0
C10 C15 H15 119.0
N2 C16 N1 101.7(12)
N2 C16 Os1 125.8(10)
N1 C16 Os1 132.5(11)
C18 C17 N1 102.3(12)
C18 C17 H17 128.9
N1 C17 H17 128.9
N2 C18 C17 108.6(14)
N2 C18 H18 125.7
C17 C18 H18 125.7
C24 C19 C20 125.0(14)
C24 C19 N1 122.2(15)
C20 C19 N1 112.7(13)
C21 C20 C19 112.6(13)
C21 C20 C25 121.4(13)
C19 C20 C25 125.7(12)
C22 C21 C20 121.6(14)
C22 C21 H21 119.2
C20 C21 H21 119.2
C23 C22 C21 121.4(14)
C23 C22 H22 119.3
C21 C22 H22 119.3
C22 C23 C24 124.0(15)
C22 C23 H23 118.0
C24 C23 H23 118.0
C19 C24 C23 115.3(15)
C19 C24 C28 121.6(13)
C23 C24 C28 123.1(14)
C20 C25 C26 112.0(13)
C20 C25 C27 111.8(15)
C26 C25 C27 112.3(13)
C20 C25 H25 106.8
C26 C25 H25 106.8
C27 C25 H25 106.8
C25 C26 H26A 109.5
C25 C26 H26B 109.5
H26A C26 H26B 109.5
C25 C26 H26C 109.5
H26A C26 H26C 109.5
H26B C26 H26C 109.5
C25 C27 H27A 109.5
C25 C27 H27B 109.5
H27A C27 H27B 109.5
C25 C27 H27C 109.5
H27A C27 H27C 109.5
H27B C27 H27C 109.5
C24 C28 C30 110.3(13)
C24 C28 C29 111.2(14)
C30 C28 C29 108.6(12)
C24 C28 H28 108.9
C30 C28 H28 108.9
C29 C28 H28 108.9
C28 C29 H29A 109.5
C28 C29 H29B 109.5
H29A C29 H29B 109.5
C28 C29 H29C 109.5
H29A C29 H29C 109.5
H29B C29 H29C 109.5
C28 C30 H30A 109.5
C28 C30 H30B 109.5
H30A C30 H30B 109.5
C28 C30 H30C 109.5
H30A C30 H30C 109.5
H30B C30 H30C 109.5
C32 C31 C36 123.1(14)
C32 C31 N2 119.5(13)
C36 C31 N2 117.1(13)
C31 C32 C33 115.6(14)
C31 C32 C37 120.7(14)
C33 C32 C37 123.5(14)
C34 C33 C32 121.2(14)
C34 C33 H33 119.4
C32 C33 H33 119.4
C35 C34 C33 121.4(14)
C35 C34 H34 119.3
C33 C34 H34 119.3
C34 C35 C36 122.8(17)
C34 C35 H35 118.6
C36 C35 H35 118.6
C35 C36 C31 115.2(15)
C35 C36 C40 121.9(16)
C31 C36 C40 122.6(14)
C32 C37 C38 113.6(14)
C32 C37 C39 112.7(13)
C38 C37 C39 107.9(13)
C32 C37 H37 107.5
C38 C37 H37 107.5
C39 C37 H37 107.5
C37 C38 H38A 109.5
C37 C38 H38B 109.5
H38A C38 H38B 109.5
C37 C38 H38C 109.5
H38A C38 H38C 109.5
H38B C38 H38C 109.5
C37 C39 H39A 109.5
C37 C39 H39B 109.5
H39A C39 H39B 109.5
C37 C39 H39C 109.5
H39A C39 H39C 109.5
H39B C39 H39C 109.5
C36 C40 C42 114.8(13)
C36 C40 C41 107.6(13)
C42 C40 C41 111.1(13)
C36 C40 H40 107.7
C42 C40 H40 107.7
C41 C40 H40 107.7
C40 C41 H41A 109.5
C40 C41 H41B 109.5
H41A C41 H41B 109.5
C40 C41 H41C 109.5
H41A C41 H41C 109.5
H41B C41 H41C 109.5
C40 C42 H42A 109.5
C40 C42 H42B 109.5
H42A C42 H42B 109.5
C40 C42 H42C 109.5
H42A C42 H42C 109.5
H42B C42 H42C 109.5
C45 C43 C44 109.4(12)
C45 C43 P1 121.4(11)
C44 C43 P1 110.5(9)
C45 C43 H43 104.7
C44 C43 H43 104.7
P1 C43 H43 104.7
C43 C44 H44A 109.5
C43 C44 H44B 109.5
H44A C44 H44B 109.5
C43 C44 H44C 109.5
H44A C44 H44C 109.5
H44B C44 H44C 109.5
C43 C45 H45A 109.5
C43 C45 H45B 109.5
H45A C45 H45B 109.5
C43 C45 H45C 109.5
H45A C45 H45C 109.5
H45B C45 H45C 109.5
C48 C46 C47 106.6(13)
C48 C46 P1 115.9(11)
C47 C46 P1 108.3(10)
C48 C46 H46 108.6
C47 C46 H46 108.6
P1 C46 H46 108.6
C46 C47 H47A 109.5
C46 C47 H47B 109.5
H47A C47 H47B 109.5
C46 C47 H47C 109.5
H47A C47 H47C 109.5
H47B C47 H47C 109.5
C46 C48 H48A 109.5
C46 C48 H48B 109.5
H48A C48 H48B 109.5
C46 C48 H48C 109.5
H48A C48 H48C 109.5
H48B C48 H48C 109.5
C50 C49 C51 108.0(12)
C50 C49 P1 118.2(12)
C51 C49 P1 109.6(10)
C50 C49 H49 106.8
C51 C49 H49 106.8
P1 C49 H49 106.8
C49 C50 H50A 109.5
C49 C50 H50B 109.5
H50A C50 H50B 109.5
C49 C50 H50C 109.5
H50A C50 H50C 109.5
H50B C50 H50C 109.5
C49 C51 H51A 109.5
C49 C51 H51B 109.5
H51A C51 H51B 109.5
C49 C51 H51C 109.5
H51A C51 H51C 109.5
H51B C51 H51C 109.5
C52 Os2 C67 95.0(7)
C52 Os2 Cl2 133.5(5)
C67 Os2 Cl2 86.0(5)
C52 Os2 P2 99.9(6)
C67 Os2 P2 164.7(5)
Cl2 Os2 P2 86.11(16)
C52 Os2 H3 81(4)
C67 Os2 H3 107(3)
Cl2 Os2 H3 143(4)
P2 Os2 H3 73(3)
C97B P2 C94B 113.7(7)
C97B P2 C103 109.4(7)
C94B P2 C103 109.5(7)
C97B P2 C94A 117.4(11)
C94B P2 C94A 15.9(10)
C103 P2 C94A 94.1(10)
C97B P2 C100 81.8(8)
C94B P2 C100 121.5(10)
C103 P2 C100 27.7(8)
C94A P2 C100 105.8(6)
C97B P2 C97A 23.1(8)
C94B P2 C97A 94.9(10)
C103 P2 C97A 130.9(9)
C94A P2 C97A 102.9(6)
C100 P2 C97A 103.4(5)
C97B P2 Os2 109.7(8)
C94B P2 Os2 109.3(10)
C103 P2 Os2 104.8(10)
C94A P2 Os2 119.0(7)
C100 P2 Os2 117.5(5)
C97A P2 Os2 106.1(6)
C68 N3 C67 113.3(13)
C68 N3 C70 120.0(12)
C67 N3 C70 125.1(13)
C69 N4 C67 111.2(12)
C69 N4 C82 125.7(13)
C67 N4 C82 123.2(13)
C53 C52 Os2 167.6(13)
C54 C53 C52 128.5(14)
C54 C53 H53 115.8
C52 C53 H53 115.8
C53 C54 C55 122.2(13)
C53 C54 C61 118.9(13)
C55 C54 C61 119.0(13)
C56 C55 C60 113.9(13)
C56 C55 C54 124.8(14)
C60 C55 C54 120.8(14)
C57 C56 C55 122.4(15)
C57 C56 H56 118.8
C55 C56 H56 118.8
C58 C57 C56 120.9(16)
C58 C57 H57 119.6
C56 C57 H57 119.6
C57 C58 C59 119.2(16)
C57 C58 H58 120.4
C59 C58 H58 120.4
C58 C59 C60 121.6(15)
C58 C59 H59 119.2
C60 C59 H59 119.2
C59 C60 C55 121.3(14)
C59 C60 H60 119.3
C55 C60 H60 119.3
C62 C61 C66 120.7(15)
C62 C61 C54 119.6(14)
C66 C61 C54 119.7(13)
C61 C62 C63 118.2(15)
C61 C62 H62 120.9
C63 C62 H62 120.9
C64 C63 C62 118.7(14)
C64 C63 H63 120.7
C62 C63 H63 120.7
C65 C64 C63 122.6(15)
C65 C64 H64 118.7
C63 C64 H64 118.7
C64 C65 C66 119.0(16)
C64 C65 H65 120.5
C66 C65 H65 120.5
C65 C66 C61 120.7(15)
C65 C66 H66 119.7
C61 C66 H66 119.7
N3 C67 N4 98.7(12)
N3 C67 Os2 132.4(12)
N4 C67 Os2 127.1(11)
C69 C68 N3 107.7(13)
C69 C68 H68 126.2
N3 C68 H68 126.2
C68 C69 N4 109.0(14)
C68 C69 H69 125.5
N4 C69 H69 125.5
C75 C70 C71 124.4(15)
C75 C70 N3 119.7(14)
C71 C70 N3 115.9(13)
C70 C71 C72 117.8(15)
C70 C71 C76 126.6(14)
C72 C71 C76 115.6(15)
C71 C72 C73 116.1(16)
C71 C72 H72 121.9
C73 C72 H72 121.9
C74 C73 C72 121.5(17)
C74 C73 H73 119.2
C72 C73 H73 119.2
C73 C74 C75 120.9(17)
C73 C74 H74 119.6
C75 C74 H74 119.6
C70 C75 C74 119.2(15)
C70 C75 C79 124.2(15)
C74 C75 C79 116.6(15)
C71 C76 C77 114.2(15)
C71 C76 C78 110.3(13)
C77 C76 C78 109.5(13)
C71 C76 H76 107.5
C77 C76 H76 107.5
C78 C76 H76 107.5
C76 C77 H77A 109.5
C76 C77 H77B 109.5
H77A C77 H77B 109.5
C76 C77 H77C 109.5
H77A C77 H77C 109.5
H77B C77 H77C 109.5
C76 C78 H78A 109.5
C76 C78 H78B 109.5
H78A C78 H78B 109.5
C76 C78 H78C 109.5
H78A C78 H78C 109.5
H78B C78 H78C 109.5
C75 C79 C81 114.2(14)
C75 C79 C80 115.3(17)
C81 C79 C80 105.6(13)
C75 C79 H79 107.1
C81 C79 H79 107.1
C80 C79 H79 107.1
C79 C80 H80A 109.5
C79 C80 H80B 109.5
H80A C80 H80B 109.5
C79 C80 H80C 109.5
H80A C80 H80C 109.5
H80B C80 H80C 109.5
C79 C81 H81A 109.5
C79 C81 H81B 109.5
H81A C81 H81B 109.5
C79 C81 H81C 109.5
H81A C81 H81C 109.5
H81B C81 H81C 109.5
C83 C82 C87 123.1(14)
C83 C82 N4 122.2(14)
C87 C82 N4 114.7(14)
C82 C83 C84 117.1(15)
C82 C83 C88 123.3(16)
C84 C83 C88 118.6(15)
C85 C84 C83 122.7(16)
C85 C84 H84 118.7
C83 C84 H84 118.7
C84 C85 C86 120.6(14)
C84 C85 H85 119.7
C86 C85 H85 119.7
C85 C86 C87 118.2(14)
C85 C86 H86 120.9
C87 C86 H86 120.9
C86 C87 C82 117.5(14)
C86 C87 C91 119.6(14)
C82 C87 C91 122.8(14)
C89 C88 C90 112.0(14)
C89 C88 C83 111.5(12)
C90 C88 C83 111.9(12)
C89 C88 H88 107.0
C90 C88 H88 107.0
C83 C88 H88 107.0
C88 C89 H89A 109.5
C88 C89 H89B 109.5
H89A C89 H89B 109.5
C88 C89 H89C 109.5
H89A C89 H89C 109.5
H89B C89 H89C 109.5
C88 C90 H90A 109.5
C88 C90 H90B 109.5
H90A C90 H90B 109.5
C88 C90 H90C 109.5
H90A C90 H90C 109.5
H90B C90 H90C 109.5
C92 C91 C93 111.0(13)
C92 C91 C87 109.2(14)
C93 C91 C87 112.2(13)
C92 C91 H91 108.1
C93 C91 H91 108.1
C87 C91 H91 108.1
C91 C92 H92A 109.5
C91 C92 H92B 109.5
H92A C92 H92B 109.5
C91 C92 H92C 109.5
H92A C92 H92C 109.5
H92B C92 H92C 109.5
C91 C93 H93A 109.5
C91 C93 H93B 109.5
H93A C93 H93B 109.5
C91 C93 H93C 109.5
H93A C93 H93C 109.5
H93B C93 H93C 109.5
C96A C94A C95A 115.8(9)
C96A C94A P2 113.7(12)
C95A C94A P2 111.9(13)
C96A C94A H94A 104.7
C95A C94A H94A 104.7
P2 C94A H94A 104.7
C95B C94B C96B 114.8(10)
C95B C94B P2 119.5(19)
C96B C94B P2 118(2)
C95B C94B H94B 99.3
C96B C94B H94B 99.3
P2 C94B H94B 99.3
C94B C95B H95D 109.5
C94B C95B H95E 109.5
H95D C95B H95E 109.5
C94B C95B H95F 109.5
H95D C95B H95F 109.5
H95E C95B H95F 109.5
C94B C96B H96D 109.5
C94B C96B H96E 109.5
H96D C96B H96E 109.5
C94B C96B H96F 109.5
H96D C96B H96F 109.5
H96E C96B H96F 109.5
C99A C97A C98A 112.5(8)
C99A C97A P2 115.7(12)
C98A C97A P2 120.5(10)
C99A C97A H97A 101.4
C98A C97A H97A 101.4
P2 C97A H97A 101.4
C99B C97B C98B 114.7(10)
C99B C97B P2 115.2(19)
C98B C97B P2 102.7(18)
C99B C97B H97B 107.9
C98B C97B H97B 107.9
P2 C97B H97B 107.9
C97B C98B H98D 109.5
C97B C98B H98E 109.5
H98D C98B H98E 109.5
C97B C98B H98F 109.5
H98D C98B H98F 109.5
H98E C98B H98F 109.5
C97B C99B H99D 109.5
C97B C99B H99E 109.5
H99D C99B H99E 109.5
C97B C99B H99F 109.5
H99D C99B H99F 109.5
H99E C99B H99F 109.5
C102 C100 C101 113.2(9)
C102 C100 P2 110.2(11)
C101 C100 P2 115.4(10)
C102 C100 H100 105.8
C101 C100 H100 105.8
P2 C100 H100 105.8
C104 C103 C105 112.0(10)
C104 C103 P2 121(2)
C105 C103 P2 117(2)
C104 C103 H107 100.5
C105 C103 H107 100.5
P2 C103 H107 100.5
C103 C104 H111 109.5
C103 C104 H112 109.5
H111 C104 H112 109.5
C103 C104 H113 109.5
H111 C104 H113 109.5
H112 C104 H113 109.5
C103 C105 H108 109.5
C103 C105 H109 109.5
H108 C105 H109 109.5
C103 C105 H110 109.5
H108 C105 H110 109.5
H109 C105 H110 109.5
F3A B1A F1A 110.9(8)
F3A B1A F4A 108.8(8)
F1A B1A F4A 109.4(8)
F3A B1A F2A 108.0(8)
F1A B1A F2A 109.2(8)
F4A B1A F2A 110.6(9)
F2B B1B F3B 108.4(9)
F2B B1B F1B 110.2(9)
F3B B1B F1B 110.9(9)
F2B B1B F4B 109.0(9)
F3B B1B F4B 109.5(9)
F1B B1B F4B 108.8(9)
F6A B2 F5B 117.5(9)
F6A B2 F7B 127.3(9)
F5B B2 F7B 111.3(7)
F6A B2 F7A 111.1(7)
F5B B2 F7A 123.7(11)
F7B B2 F7A 16.9(9)
F6A B2 F8B 70.9(8)
F5B B2 F8B 110.9(8)
F7B B2 F8B 109.2(8)
F7A B2 F8B 110.5(11)
F6A B2 F5A 111.5(7)
F5B B2 F5A 26.2(8)
F7B B2 F5A 103.3(10)
F7A B2 F5A 109.5(8)
F8B B2 F5A 135.3(9)
F6A B2 F8A 110.5(7)
F5B B2 F8A 81.0(9)
F7B B2 F8A 95.1(9)
F7A B2 F8A 107.4(7)
F8B B2 F8A 41.8(7)
F5A B2 F8A 106.7(7)
F6A B2 F6B 35.7(6)
F5B B2 F6B 110.1(7)
F7B B2 F6B 109.2(7)
F7A B2 F6B 93.1(8)
F8B B2 F6B 106.0(7)
F5A B2 F6B 90.8(8)
F8A B2 F6B 146.1(8)
Cl3 C110 Cl4 113.0(9)
Cl3 C110 H114 109.0
Cl4 C110 H114 109.0
Cl3 C110 H115 109.0
Cl4 C110 H115 109.0
H114 C110 H115 107.8

loop_
_geom_bond_atom_site_label_1
_geom_bond_atom_site_label_2
_geom_bond_distance
Os1 C1 1.680(7)
Os1 C16 2.086(14)
Os1 Cl1 2.369(4)
Os1 P1 2.392(5)
Os1 H1 1.585(5)
P1 C43 1.838(13)
P1 C46 1.854(13)
P1 C49 1.860(12)
N1 C16 1.368(16)
N1 C17 1.394(18)
N1 C19 1.520(18)
N2 C18 1.346(17)
N2 C16 1.360(18)
N2 C31 1.456(16)
C1 C2 1.463(9)
C2 C3 1.399(18)
C2 H2 0.9500
C3 C10 1.46(2)
C3 C4 1.50(2)
C4 C5 1.387(17)
C4 C9 1.388(18)
C5 C6 1.38(2)
C5 H5 0.9500
C6 C7 1.299(19)
C6 H6 0.9500
C7 C8 1.433(18)
C7 H7 0.9500
C8 C9 1.397(18)
C8 H8 0.9500
C9 H9 0.9500
C10 C15 1.389(19)
C10 C11 1.394(19)
C11 C12 1.336(18)
C11 H11 0.9500
C12 C13 1.37(2)
C12 H12 0.9500
C13 C14 1.42(2)
C13 H13 0.9500
C14 C15 1.325(16)
C14 H14 0.9500
C15 H15 0.9500
C17 C18 1.388(19)
C17 H17 0.9500
C18 H18 0.9500
C19 C24 1.363(19)
C19 C20 1.46(2)
C20 C21 1.393(18)
C20 C25 1.49(2)
C21 C22 1.376(19)
C21 H21 0.9500
C22 C23 1.306(19)
C22 H22 0.9500
C23 C24 1.369(19)
C23 H23 0.9500
C24 C28 1.51(2)
C25 C26 1.49(2)
C25 C27 1.55(2)
C25 H25 1.0000
C26 H26A 0.9800
C26 H26B 0.9800
C26 H26C 0.9800
C27 H27A 0.9800
C27 H27B 0.9800
C27 H27C 0.9800
C28 C30 1.56(2)
C28 C29 1.56(2)
C28 H28 1.0000
C29 H29A 0.9800
C29 H29B 0.9800
C29 H29C 0.9800
C30 H30A 0.9800
C30 H30B 0.9800
C30 H30C 0.9800
C31 C32 1.396(19)
C31 C36 1.45(2)
C32 C33 1.403(19)
C32 C37 1.46(2)
C33 C34 1.377(18)
C33 H33 0.9500
C34 C35 1.343(19)
C34 H34 0.9500
C35 C36 1.37(2)
C35 H35 0.9500
C36 C40 1.50(2)
C37 C38 1.51(2)
C37 C39 1.55(2)
C37 H37 1.0000
C38 H38A 0.9800
C38 H38B 0.9800
C38 H38C 0.9800
C39 H39A 0.9800
C39 H39B 0.9800
C39 H39C 0.9800
C40 C42 1.536(19)
C40 C41 1.54(2)
C40 H40 1.0000
C41 H41A 0.9800
C41 H41B 0.9800
C41 H41C 0.9800
C42 H42A 0.9800
C42 H42B 0.9800
C42 H42C 0.9800
C43 C45 1.456(16)
C43 C44 1.539(17)
C43 H43 1.0000
C44 H44A 0.9800
C44 H44B 0.9800
C44 H44C 0.9800
C45 H45A 0.9800
C45 H45B 0.9800
C45 H45C 0.9800
C46 C48 1.482(17)
C46 C47 1.534(19)
C46 H46 1.0000
C47 H47A 0.9800
C47 H47B 0.9800
C47 H47C 0.9800
C48 H48A 0.9800
C48 H48B 0.9800
C48 H48C 0.9800
C49 C50 1.444(18)
C49 C51 1.553(16)
C49 H49 1.0000
C50 H50A 0.9800
C50 H50B 0.9800
C50 H50C 0.9800
C51 H51A 0.9800
C51 H51B 0.9800
C51 H51C 0.9800
Os2 C52 1.671(7)
Os2 C67 2.016(16)
Os2 Cl2 2.366(4)
Os2 P2 2.407(5)
Os2 H3 1.586(5)
P2 C97B 1.807(9)
P2 C94B 1.811(9)
P2 C103 1.862(9)
P2 C94A 1.870(9)
P2 C100 1.871(8)
P2 C97A 1.912(9)
N3 C68 1.379(18)
N3 C67 1.407(18)
N3 C70 1.430(18)
N4 C69 1.386(17)
N4 C67 1.435(19)
N4 C82 1.463(16)
C52 C53 1.464(9)
C53 C54 1.370(18)
C53 H53 0.9500
C54 C55 1.47(2)
C54 C61 1.53(2)
C55 C56 1.39(2)
C55 C60 1.419(19)
C56 C57 1.383(19)
C56 H56 0.9500
C57 C58 1.33(2)
C57 H57 0.9500
C58 C59 1.34(2)
C58 H58 0.9500
C59 C60 1.368(18)
C59 H59 0.9500
C60 H60 0.9500
C61 C62 1.347(17)
C61 C66 1.370(19)
C62 C63 1.41(2)
C62 H62 0.9500
C63 C64 1.35(2)
C63 H63 0.9500
C64 C65 1.328(19)
C64 H64 0.9500
C65 C66 1.353(19)
C65 H65 0.9500
C66 H66 0.9500
C68 C69 1.284(18)
C68 H68 0.9500
C69 H69 0.9500
C70 C75 1.32(2)
C70 C71 1.38(2)
C71 C72 1.45(2)
C71 C76 1.50(2)
C72 C73 1.46(2)
C72 H72 0.9500
C73 C74 1.32(2)
C73 H73 0.9500
C74 C75 1.42(2)
C74 H74 0.9500
C75 C79 1.50(2)
C76 C77 1.50(2)
C76 C78 1.504(19)
C76 H76 1.0000
C77 H77A 0.9800
C77 H77B 0.9800
C77 H77C 0.9800
C78 H78A 0.9800
C78 H78B 0.9800
C78 H78C 0.9800
C79 C81 1.53(2)
C79 C80 1.59(2)
C79 H79 1.0000
C80 H80A 0.9800
C80 H80B 0.9800
C80 H80C 0.9800
C81 H81A 0.9800
C81 H81B 0.9800
C81 H81C 0.9800
C82 C83 1.33(2)
C82 C87 1.42(2)
C83 C84 1.39(2)
C83 C88 1.56(2)
C84 C85 1.337(19)
C84 H84 0.9500
C85 C86 1.394(19)
C85 H85 0.9500
C86 C87 1.41(2)
C86 H86 0.9500
C87 C91 1.58(2)
C88 C89 1.493(19)
C88 C90 1.56(2)
C88 H88 1.0000
C89 H89A 0.9800
C89 H89B 0.9800
C89 H89C 0.9800
C90 H90A 0.9800
C90 H90B 0.9800
C90 H90C 0.9800
C91 C92 1.54(2)
C91 C93 1.56(2)
C91 H91 1.0000
C92 H92A 0.9800
C92 H92B 0.9800
C92 H92C 0.9800
C93 H93A 0.9800
C93 H93B 0.9800
C93 H93C 0.9800
C94A C96A 1.504(9)
C94A C95A 1.523(10)
C94A H94A 1.0000
C95A H95A 0.9800
C95A H95B 0.9800
C95A H95C 0.9800
C96A H96A 0.9800
C96A H96B 0.9800
C96A H96C 0.9800
C94B C95B 1.521(10)
C94B C96B 1.530(10)
C94B H94B 1.0000
C95B H95D 0.9800
C95B H95E 0.9800
C95B H95F 0.9800
C96B H96D 0.9800
C96B H96E 0.9800
C96B H96F 0.9800
C97A C99A 1.522(9)
C97A C98A 1.543(9)
C97A H97A 1.0000
C98A H98A 0.9800
C98A H98B 0.9800
C98A H98C 0.9800
C99A H99A 0.9800
C99A H99B 0.9800
C99A H99C 0.9800
C97B C99B 1.521(10)
C97B C98B 1.524(10)
C97B H97B 1.0000
C98B H98D 0.9800
C98B H98E 0.9800
C98B H98F 0.9800
C99B H99D 0.9800
C99B H99E 0.9800
C99B H99F 0.9800
C100 C102 1.527(9)
C100 C101 1.537(9)
C100 H100 1.0000
C101 H101 0.9800
C101 H102 0.9800
C101 H103 0.9800
C102 H104 0.9800
C102 H105 0.9800
C102 H106 0.9800
C103 C104 1.537(10)
C103 C105 1.545(10)
C103 H107 1.0000
C104 H111 0.9800
C104 H112 0.9800
C104 H113 0.9800
C105 H108 0.9800
C105 H109 0.9800
C105 H110 0.9800
B1A F3A 1.390(9)
B1A F1A 1.392(9)
B1A F4A 1.397(9)
B1A F2A 1.397(9)
B1B F2B 1.396(9)
B1B F3B 1.396(9)
B1B F1B 1.396(9)
B1B F4B 1.403(9)
B2 F6A 1.368(8)
B2 F5B 1.374(8)
B2 F7B 1.393(8)
B2 F7A 1.398(8)
B2 F8B 1.407(8)
B2 F5A 1.413(8)
B2 F8A 1.416(8)
B2 F6B 1.419(8)
C110 Cl3 1.684(15)
C110 Cl4 1.725(16)
C110 H114 0.9900
C110 H115 0.9900
